data_1536819
loop_
_publ_author_name
'Fais, E.'
'Borrmann, H.'
'Mattausch, H.J.'
'Simon, A.'

_publ_section_title
;
 Kristallstrukturen zweier Modifikationen von In5 Mo18 O28 und deren
 Zwillingsbildung
;
_journal_name_full 'Zeitschrift fuer Anorganische und Allgemeine Chemie'
_journal_page_first 1178
_journal_page_last 1184
_journal_volume 621
_journal_year 1995
_chemical_formula_sum 'In5 Mo18 O28'
_space_group_IT_number 62
_symmetry_space_group_name_Hall '-P 2n 2a'
_symmetry_space_group_name_H-M 'P m c n'
_cell_angle_alpha 90
_cell_angle_beta 90
_cell_angle_gamma 90
_cell_formula_units_Z 4
_cell_length_a 25.966
_cell_length_b 9.52
_cell_length_c 9.896
_cell_volume 2446.255
_citation_journal_id_ASTM ZAACAB
_cod_data_source_file Fais_ZAACAB_1995_1733.cif
_cod_data_source_block In5Mo18O28
_cod_original_sg_symbol_Hall '-P 2ac 2n (y,z,x)'
_cod_database_code 1536819

loop_
_symmetry_equiv_pos_as_xyz
x,y,z
-x,y+1/2,-z+1/2
-x+1/2,-y+1/2,z+1/2
x+1/2,-y,-z
-x,-y,-z
x,-y-1/2,z-1/2
x-1/2,y-1/2,-z-1/2
-x-1/2,y,z

loop_
_atom_site_label
_atom_site_type_symbol
_atom_site_fract_x
_atom_site_fract_y
_atom_site_fract_z
_atom_site_occupancy
_atom_site_U_iso_or_equiv
O6 O-2 0.75 0.97479 0.12393 1 0.0
Mo7 Mo+2 0.81006 1.12924 0.52632 1 0.0
Mo6 Mo+2 0.85756 0.88397 0.4626 1 0.0
O11 O-2 0.97305 0.74664 0.29714 1 0.0
Mo8 Mo+2 0.80975 0.86976 0.21975 1 0.0
O15 O-2 0.80499 0.76611 0.55323 1 0.0
O10 O-2 0.97395 1.23642 0.45273 1 0.0
Mo4 Mo+2 0.91242 0.86745 0.21656 1 0.0
O2 O-2 0.86099 0.7362 0.30989 1 0.0
O3 O-2 0.86271 1.25813 0.4364 1 0.0
O8 O-2 0.97002 0.98979 0.12198 1 0.0
Mo2 Mo+2 0.96323 0.87285 0.44796 1 0.0
In3 In+3 0.55075 0.45402 0.40877 1 0.0
Mo9 Mo+2 0.75 1.10868 0.28708 1 0.0
O4 O-2 0.86078 0.99057 0.11214 1 0.0
O1 O-2 0.75 1.02667 0.62188 1 0.0
O12 O-2 0.91703 1.23892 0.19535 1 0.0
Mo10 Mo+2 0.75 0.89118 0.45917 1 0.0
In2 In+3 0.64975 0.5105 0.3631 1 0.0
O16 O-2 0.91554 0.76313 0.5504 1 0.0
Mo5 Mo+2 0.85868 1.11465 0.28178 1 0.0
In1 In+3 0.75 0.4875 0.38608 1 0.0
O9 O-2 0.80604 1.23238 0.19399 1 0.0
O13 O-2 0.75 0.75287 0.30199 1 0.0
O7 O-2 0.9756 1.00461 0.6182 1 0.0
Mo3 Mo+2 0.91222 1.12282 0.52954 1 0.0
O14 O-2 0.75 1.24717 0.44539 1 0.0
Mo1 Mo+2 0.96495 1.11233 0.28668 1 0.0
O5 O-2 0.86001 1.0057 0.63414 1 0.0
